data_1547537
loop_
_publ_author_name
'Chang, Xiao-Yong'
'Xu, Guang-Tao'
'Cao, Bei'
'Wang, Juan-Yu'
'Huang, Jie-Sheng'
'Che, Chi-Ming'

_publ_section_title
;
 Assembly of strongly phosphorescent hetero-bimetallic and -trimetallic
 [2]catenane structures based on a coinage metal alkynyl system
;
_journal_name_full 'Chem. Sci.'
_journal_paper_doi 10.1039/C7SC03529B
_journal_year 2017
_chemical_formula_moiety 'C72 H108 Ag1.81 Au10.19'
_chemical_formula_sum 'C72 H108 Ag1.8 Au10.2'
_chemical_formula_weight 3176.36
_chemical_name_systematic tBuAuAg51
_space_group_crystal_system monoclinic
_space_group_IT_number 15
_space_group_name_Hall '-C 2yc'
_space_group_name_H-M_alt 'C 1 2/c 1'
_symmetry_space_group_name_Hall '-C 2yc'
_symmetry_space_group_name_H-M 'C 1 2/c 1'
_atom_sites_solution_hydrogens geom
_audit_creation_date 2016-10-29
_audit_creation_method
;
Olex2 1.2
(compiled 2016.09.09 svn.r3337 for OlexSys, GUI svn.r5227)
;
_audit_update_record
;
2017-06-05 deposited with the CCDC.
2017-09-18 downloaded from the CCDC.
;
_cell_angle_alpha 90
_cell_angle_beta 117.086(3)
_cell_angle_gamma 90
_cell_formula_units_Z 4
_cell_length_a 28.818(3)
_cell_length_b 12.9632(13)
_cell_length_c 25.496(3)
_cell_measurement_temperature 296(2)
_cell_volume 8480.0(16)
_computing_molecular_graphics 'Olex2 (Dolomanov et al., 2009)'
_computing_publication_material 'Olex2 (Dolomanov et al., 2009)'
_computing_structure_refinement 'XL (Sheldrick, 2008)'
_diffrn_ambient_temperature 296.15
_diffrn_measured_fraction_theta_full 0.976
_diffrn_measured_fraction_theta_max 0.976
_diffrn_radiation_type CuK\a
_diffrn_radiation_wavelength 1.54178
_diffrn_reflns_av_R_equivalents 0.0722
_diffrn_reflns_av_unetI/netI 0.0392
_diffrn_reflns_Laue_measured_fraction_full 0.976
_diffrn_reflns_Laue_measured_fraction_max 0.976
_diffrn_reflns_limit_h_max 33
_diffrn_reflns_limit_h_min -33
_diffrn_reflns_limit_k_max 15
_diffrn_reflns_limit_k_min -15
_diffrn_reflns_limit_l_max 30
_diffrn_reflns_limit_l_min -22
_diffrn_reflns_number 72045
_diffrn_reflns_point_group_measured_fraction_full 0.976
_diffrn_reflns_point_group_measured_fraction_max 0.976
_diffrn_reflns_theta_full 67.609
_diffrn_reflns_theta_max 67.609
_diffrn_reflns_theta_min 3.445
_exptl_absorpt_coefficient_mu 35.733
_exptl_crystal_density_diffrn 2.488
_exptl_crystal_F_000 5721
_exptl_crystal_preparation ', Luminescent'
_refine_diff_density_max 7.055
_refine_diff_density_min -2.871
_refine_diff_density_rms 0.490
_refine_ls_extinction_method none
_refine_ls_goodness_of_fit_ref 1.048
_refine_ls_hydrogen_treatment constr
_refine_ls_matrix_type full
_refine_ls_number_parameters 485
_refine_ls_number_reflns 7478
_refine_ls_number_restraints 138
_refine_ls_restrained_S_all 1.041
_refine_ls_R_factor_all 0.0886
_refine_ls_R_factor_gt 0.0866
_refine_ls_shift/su_max 1.305
_refine_ls_shift/su_mean 0.014
_refine_ls_structure_factor_coef Fsqd
_refine_ls_weighting_details 'w=1/[\s^2^(Fo^2^)+(0.1688P)^2^+324.0992P] where P=(Fo^2^+2Fc^2^)/3'
_refine_ls_weighting_scheme calc
_refine_ls_wR_factor_gt 0.2404
_refine_ls_wR_factor_ref 0.2438
_reflns_Friedel_coverage 0.000
_reflns_number_gt 7038
_reflns_number_total 7478
_reflns_threshold_expression 'I > 2\s(I)'
_cod_data_source_file c7sc03529b2.cif
_cod_data_source_block cxy515_0m
_cod_original_cell_volume 8480.1(15)
_cod_original_formula_sum 'C72 H108 Ag1.80 Au10.20'
_cod_database_code 1547537
_shelx_space_group_comment
;
The symmetry employed for this shelxl refinement is uniquely defined
by the following loop, which should always be used as a source of
symmetry information in preference to the above space-group names.
They are only intended as comments.
;
_olex2_refinement_description
;
1. Fixed Uiso
 At 1.5 times of:
  All C(H,H,H) groups
2. Restrained distances
 C13-C00N = C4AA-C13A = C4AA-C19A = C19-C00N = C4AA-C14A = C14-C00N
 1.53 with sigma of 0.02
 C17-C00J = C5AA-C17A = C16-C00J = C5AA-C16A = C6AA-C5AA = C00M-C00J
 1.53 with sigma of 0.02
 C20A-C15A = C20-C15 = C3AA-C15 = C3AB-C15A = C27-C15 = C27A-C15A
 1.53 with sigma of 0.02
 C8AA-C48A = C8AA-C2AB = C48-C00H = C8AA-C24A = C24-C00H = C2AA-C00H
 1.53 with sigma of 0.02
 C11A-C00P = C26A-C00P = C7AB-C00P = C11-C00O = C7AA-C00O = C26-C00O
 1.53 with sigma of 0.02
 C13-C19 = C19A-C13A
 2.52 with sigma of 0.04
 C19-C14 = C14A-C19A
 2.52 with sigma of 0.04
 C14A-C13A = C14-C13
 2.52 with sigma of 0.04
 C17-C16 = C17A-C16A
 2.52 with sigma of 0.04
 C17A-C6AA = C00M-C17
 2.52 with sigma of 0.04
 C00M-C16 = C6AA-C16A
 2.52 with sigma of 0.04
 C3AB-C20A = C3AA-C20
 2.52 with sigma of 0.04
 C3AB-C27A = C3AA-C27
 2.52 with sigma of 0.04
 C20-C27 = C20A-C27A
 2.52 with sigma of 0.04
 C48A-C2AB = C2AA-C24
 2.52 with sigma of 0.04
 C48-C24 = C24A-C48A
 2.52 with sigma of 0.04
 C48-C2AA = C2AB-C24A
 2.52 with sigma of 0.04
 C11-C7AA = C7AB-C11A
 2.52 with sigma of 0.04
 C11A-C26A = C11-C26
 2.52 with sigma of 0.04
 C7AB-C26A = C7AA-C26
 2.52 with sigma of 0.04
3. Uiso/Uaniso restraints and constraints
C13A \\sim C4AA \\sim C19A \\sim C14A: within 2A with sigma of 0.01 and sigma
for terminal atoms of 0.02
C26A \\sim C00P \\sim C11A \\sim C7AB: within 2A with sigma of 0.01 and sigma
for terminal atoms of 0.02
C16A \\sim C5AA \\sim C17A \\sim C6AA: within 2A with sigma of 0.01 and sigma
for terminal atoms of 0.02
C48 \\sim C00H \\sim C24 \\sim C2AA: within 2A with sigma of 0.01 and sigma for
terminal atoms of 0.02
Uanis(C00B) \\sim Ueq: with sigma of 0.01 and sigma for terminal atoms of 0.02
Uanis(C00N) = Uanis(C4AA)
Uanis(C19) = Uanis(C19A)
Uanis(C14) = Uanis(C14A)
Uanis(C13) = Uanis(C13A)
Uanis(C00J) = Uanis(C5AA)
Uanis(C17) = Uanis(C17A)
Uanis(C16) = Uanis(C16A)
Uanis(C00M) = Uanis(C6AA)
Uanis(C15) = Uanis(C15A)
Uanis(C3AA) = Uanis(C3AB)
Uanis(C27) = Uanis(C27A)
Uanis(C20) = Uanis(C20A)
Uanis(C00H) = Uanis(C8AA)
Uanis(C2AA) = Uanis(C2AB)
Uanis(C48) = Uanis(C48A)
Uanis(C24) = Uanis(C24A)
Uanis(C00O) = Uanis(C00P)
Uanis(C11) = Uanis(C11A)
Uanis(C7AA) = Uanis(C7AB)
Uanis(C26) = Uanis(C26A)
Uanis(Ag06) = Uanis(Au)
Uanis(Au05) = Uanis(Ag1)
4. Others
 Sof(Au)=1-FVAR(1)
 Sof(Ag06)=FVAR(1)
 Sof(C4AA)=Sof(C19A)=Sof(H19D)=Sof(H19E)=Sof(H19F)=Sof(C14A)=Sof(H14D)=
 Sof(H14E)=Sof(H14F)=Sof(C13A)=Sof(H13D)=Sof(H13E)=Sof(H13F)=1-FVAR(2)
 Sof(C00N)=Sof(C13)=Sof(H13A)=Sof(H13B)=Sof(H13C)=Sof(C14)=Sof(H14A)=Sof(H14B)=
 Sof(H14C)=Sof(C19)=Sof(H19A)=Sof(H19B)=Sof(H19C)=FVAR(2)
 Sof(C5AA)=Sof(C17A)=Sof(H17D)=Sof(H17E)=Sof(H17F)=Sof(C16A)=Sof(H16D)=
 Sof(H16E)=Sof(H16F)=Sof(C6AA)=Sof(H6AA)=Sof(H6AB)=Sof(H6AC)=1-FVAR(3)
 Sof(C00J)=Sof(C00M)=Sof(H00A)=Sof(H00B)=Sof(H00C)=Sof(C16)=Sof(H16A)=
 Sof(H16B)=Sof(H16C)=Sof(C17)=Sof(H17A)=Sof(H17B)=Sof(H17C)=FVAR(3)
 Sof(C15A)=Sof(C3AB)=Sof(H3AD)=Sof(H3AE)=Sof(H3AF)=Sof(C27A)=Sof(H27D)=
 Sof(H27E)=Sof(H27F)=Sof(C20A)=Sof(H20D)=Sof(H20E)=Sof(H20F)=1-FVAR(4)
 Sof(C15)=Sof(C20)=Sof(H20A)=Sof(H20B)=Sof(H20C)=Sof(C3AA)=Sof(H3AA)=Sof(H3AB)=
 Sof(H3AC)=Sof(C27)=Sof(H27A)=Sof(H27B)=Sof(H27C)=FVAR(4)
 Sof(C8AA)=Sof(C2AB)=Sof(H2AD)=Sof(H2AE)=Sof(H2AF)=Sof(C48A)=Sof(H48D)=
 Sof(H48E)=Sof(H48F)=Sof(C24A)=Sof(H24D)=Sof(H24E)=Sof(H24F)=1-FVAR(5)
 Sof(C00H)=Sof(C2AA)=Sof(H2AA)=Sof(H2AB)=Sof(H2AC)=Sof(C24)=Sof(H24A)=
 Sof(H24B)=Sof(H24C)=Sof(C48)=Sof(H48A)=Sof(H48B)=Sof(H48C)=FVAR(5)
 Sof(C00P)=Sof(C11A)=Sof(H11D)=Sof(H11E)=Sof(H11F)=Sof(C7AB)=Sof(H7AD)=
 Sof(H7AE)=Sof(H7AF)=Sof(C26A)=Sof(H26D)=Sof(H26E)=Sof(H26F)=1-FVAR(6)
 Sof(C00O)=Sof(C11)=Sof(H11A)=Sof(H11B)=Sof(H11C)=Sof(C7AA)=Sof(H7AA)=
 Sof(H7AB)=Sof(H7AC)=Sof(C26)=Sof(H26A)=Sof(H26B)=Sof(H26C)=FVAR(6)
 Sof(Ag1)=1-FVAR(7)
 Sof(Au05)=FVAR(7)
5.a Idealised Me refined as rotating group:
 C00M(H00A,H00B,H00C), C13(H13A,H13B,H13C), C14(H14A,H14B,H14C), C16(H16A,H16B,
 H16C), C19(H19A,H19B,H19C), C20(H20A,H20B,H20C), C12(H12A,H12B,H12C),
 C1AA(H1AA,H1AB,H1AC), C2AA(H2AA,H2AB,H2AC), C0AA(H0AA,H0AB,H0AC), C17(H17A,
 H17B,H17C), C24(H24A,H24B,H24C), C48(H48A,H48B,H48C), C3AA(H3AA,H3AB,H3AC),
 C27(H27A,H27B,H27C), C19A(H19D,H19E,H19F), C14A(H14D,H14E,H14F), C13A(H13D,
 H13E,H13F), C17A(H17D,H17E,H17F), C16A(H16D,H16E,H16F), C6AA(H6AA,H6AB,H6AC),
 C11(H11A,H11B,H11C), C7AA(H7AA,H7AB,H7AC), C26(H26A,H26B,H26C), C3AB(H3AD,H3AE,
 H3AF), C27A(H27D,H27E,H27F), C20A(H20D,H20E,H20F), C2AB(H2AD,H2AE,H2AF),
 C48A(H48D,H48E,H48F), C24A(H24D,H24E,H24F), C11A(H11D,H11E,H11F), C7AB(H7AD,
 H7AE,H7AF), C26A(H26D,H26E,H26F)
;
_shelx_shelxl_version_number 2014/7
_olex2_submission_special_instructions 'No special instructions were received'

loop_
_space_group_symop_operation_xyz
'x, y, z'
'-x, y, -z+1/2'
'x+1/2, y+1/2, z'
'-x+1/2, y+1/2, -z+1/2'
'-x, -y, -z'
'x, -y, z-1/2'
'-x+1/2, -y+1/2, -z'
'x+1/2, -y+1/2, z-1/2'

loop_
_atom_site_label
_atom_site_type_symbol
_atom_site_fract_x
_atom_site_fract_y
_atom_site_fract_z
_atom_site_U_iso_or_equiv
_atom_site_adp_type
_atom_site_occupancy
_atom_site_site_symmetry_order
_atom_site_calc_flag
_atom_site_refinement_flags_posn
_atom_site_refinement_flags_adp
_atom_site_refinement_flags_occupancy
_atom_site_disorder_assembly
_atom_site_disorder_group
Au01 Au 0.31351(2) 0.69939(4) 0.68428(2) 0.04012(17) Uani 1 1 d . . . . .
Au02 Au 0.56114(2) 0.70007(5) 0.76839(2) 0.04123(18) Uani 1 1 d . . . . .
Au03 Au 0.51430(2) 0.83042(5) 0.85084(3) 0.04453(17) Uani 1 1 d . . . . .
Au04 Au 0.48230(2) 0.57860(5) 0.63968(3) 0.04677(18) Uani 1 1 d . . . . .
Au05 Au 0.38260(3) 0.82569(8) 0.81187(4) 0.0507(3) Uani 0.711(2) 1 d . . P A 1
Ag06 Ag 0.37420(7) 0.61668(17) 0.62130(9) 0.0539(3) Uani 0.6144(16) 1 d . . P A 1
C007 C 0.5511(6) 0.4867(13) 0.7015(7) 0.055(4) Uani 1 1 d . . . . .
C008 C 0.5780(6) 0.9088(12) 0.8397(7) 0.053(4) Uani 1 1 d . . . . .
C009 C 0.4178(5) 0.6188(14) 0.5695(6) 0.052(4) Uani 1 1 d . . . . .
C00A C 0.5703(5) 0.8291(12) 0.8141(6) 0.043(3) Uani 1 1 d . . . . .
C00B C 0.5537(5) 0.5655(12) 0.7237(7) 0.048(3) Uani 1 1 d . U . . .
C00C C 0.3117(6) 0.9081(14) 0.7503(7) 0.057(4) Uani 1 1 d . . . . .
C00D C 0.4628(5) 0.7945(14) 0.8799(7) 0.055(4) Uani 1 1 d . . . . .
C00E C 0.3137(5) 0.8308(11) 0.7252(6) 0.043(3) Uani 1 1 d . . . . .
C00F C 0.3794(8) 0.6482(15) 0.5268(9) 0.071(5) Uani 1 1 d . . . . .
C00G C 0.3080(5) 0.5661(12) 0.6416(7) 0.049(3) Uani 1 1 d . . . . .
C00H C 0.3344(10) 0.693(2) 0.4718(12) 0.081(5) Uani 0.54(2) 1 d D U P A 1
C00I C 0.4360(7) 0.7584(17) 0.8991(8) 0.066(5) Uani 1 1 d . . . . .
C00J C 0.5994(7) 1.0159(18) 0.8594(8) 0.060(5) Uani 0.69(2) 1 d D . P B 1
C00K C 0.4138(7) 0.7008(14) 0.9339(7) 0.058(4) Uani 1 1 d . . . . .
C00L C 0.3039(5) 0.4864(12) 0.6157(7) 0.053(4) Uani 1 1 d . . . . .
C00M C 0.6575(8) 1.012(2) 0.8755(12) 0.072(6) Uani 0.69(2) 1 d D . P B 1
H00A H 0.6774 0.9989 0.9168 0.107 Uiso 0.69(2) 1 calc GR . P B 1
H00B H 0.6679 1.0776 0.8662 0.107 Uiso 0.69(2) 1 calc GR . P B 1
H00C H 0.6636 0.9587 0.8534 0.107 Uiso 0.69(2) 1 calc GR . P B 1
C00N C 0.2884(7) 0.3811(19) 0.5863(9) 0.073(6) Uani 0.68(2) 1 d D . P A 1
C00O C 0.5548(8) 0.372(2) 0.6860(9) 0.069(5) Uani 0.61(2) 1 d D . P C 1
C13 C 0.3320(9) 0.346(2) 0.5722(12) 0.079(7) Uani 0.68(2) 1 d D . P A 1
H13A H 0.3281 0.3788 0.5366 0.119 Uiso 0.68(2) 1 calc GR . P A 1
H13B H 0.3303 0.2724 0.5669 0.119 Uiso 0.68(2) 1 calc GR . P A 1
H13C H 0.3651 0.3642 0.6040 0.119 Uiso 0.68(2) 1 calc GR . P A 1
C14 C 0.2812(10) 0.305(2) 0.6278(11) 0.079(7) Uani 0.68(2) 1 d D . P A 1
H14A H 0.3142 0.2921 0.6613 0.118 Uiso 0.68(2) 1 calc GR . P A 1
H14B H 0.2675 0.2410 0.6074 0.118 Uiso 0.68(2) 1 calc GR . P A 1
H14C H 0.2574 0.3331 0.6408 0.118 Uiso 0.68(2) 1 calc GR . P A 1
C15 C 0.2846(9) 1.001(3) 0.7645(11) 0.066(7) Uani 0.49(2) 1 d D . P A 1
C16 C 0.5952(10) 1.036(2) 0.9162(9) 0.073(6) Uani 0.69(2) 1 d D . P B 1
H16A H 0.5594 1.0305 0.9085 0.109 Uiso 0.69(2) 1 calc GR . P B 1
H16B H 0.6075 1.1048 0.9301 0.109 Uiso 0.69(2) 1 calc GR . P B 1
H16C H 0.6159 0.9870 0.9456 0.109 Uiso 0.69(2) 1 calc GR . P B 1
C19 C 0.2373(9) 0.398(2) 0.5311(11) 0.089(9) Uani 0.68(2) 1 d D . P A 1
H19A H 0.2104 0.4147 0.5421 0.133 Uiso 0.68(2) 1 calc GR . P A 1
H19B H 0.2279 0.3362 0.5078 0.133 Uiso 0.68(2) 1 calc GR . P A 1
H19C H 0.2411 0.4537 0.5086 0.133 Uiso 0.68(2) 1 calc GR . P A 1
C20 C 0.3084(15) 1.012(3) 0.8318(10) 0.078(10) Uani 0.49(2) 1 d D . P A 1
H20A H 0.2932 1.0702 0.8413 0.117 Uiso 0.49(2) 1 calc GR . P A 1
H20B H 0.3454 1.0219 0.8478 0.117 Uiso 0.49(2) 1 calc GR . P A 1
H20C H 0.3017 0.9506 0.8483 0.117 Uiso 0.49(2) 1 calc GR . P A 1
Au Au 0.35559(7) 0.58644(15) 0.59503(8) 0.0539(3) Uani 0.3856(16) 1 d . . P A 2
Ag1 Ag 0.39522(16) 0.8028(3) 0.7934(2) 0.0507(3) Uani 0.289(2) 1 d . . P A 2
C12 C 0.3643(11) 0.646(3) 0.8927(11) 0.118(10) Uani 1 1 d . . . . .
H12A H 0.3579 0.6566 0.8527 0.178 Uiso 1 1 calc GR . . . .
H12B H 0.3356 0.6726 0.8978 0.178 Uiso 1 1 calc GR . . . .
H12C H 0.3679 0.5733 0.9012 0.178 Uiso 1 1 calc GR . . . .
C1AA C 0.3949(16) 0.781(3) 0.9654(14) 0.164(10) Uani 1 1 d . . . . .
H1AA H 0.4226 0.7953 1.0040 0.247 Uiso 1 1 calc GR . . . .
H1AB H 0.3655 0.7539 0.9690 0.247 Uiso 1 1 calc GR . . . .
H1AC H 0.3850 0.8437 0.9429 0.247 Uiso 1 1 calc GR . . . .
C2AA C 0.3198(15) 0.800(2) 0.4854(17) 0.093(9) Uani 0.54(2) 1 d D U P A 1
H2AA H 0.3381 0.8522 0.4752 0.140 Uiso 0.54(2) 1 calc GR . P A 1
H2AB H 0.3293 0.8051 0.5266 0.140 Uiso 0.54(2) 1 calc GR . P A 1
H2AC H 0.2830 0.8108 0.4628 0.140 Uiso 0.54(2) 1 calc GR . P A 1
C0AA C 0.4541(12) 0.635(3) 0.9718(14) 0.129(11) Uani 1 1 d . . . . .
H0AA H 0.4392 0.5729 0.9787 0.194 Uiso 1 1 calc GR . . . .
H0AB H 0.4745 0.6690 1.0086 0.194 Uiso 1 1 calc GR . . . .
H0AC H 0.4760 0.6169 0.9539 0.194 Uiso 1 1 calc GR . . . .
C17 C 0.5718(12) 1.101(2) 0.8136(12) 0.092(8) Uani 0.69(2) 1 d D . P B 1
H17A H 0.5734 1.0846 0.7778 0.137 Uiso 0.69(2) 1 calc GR . P B 1
H17B H 0.5887 1.1657 0.8285 0.137 Uiso 0.69(2) 1 calc GR . P B 1
H17C H 0.5360 1.1052 0.8061 0.137 Uiso 0.69(2) 1 calc GR . P B 1
C24 C 0.2872(11) 0.621(3) 0.4524(18) 0.098(9) Uani 0.54(2) 1 d D U P A 1
H24A H 0.2919 0.5625 0.4323 0.147 Uiso 0.54(2) 1 calc GR . P A 1
H24B H 0.2562 0.6576 0.4263 0.147 Uiso 0.54(2) 1 calc GR . P A 1
H24C H 0.2839 0.5983 0.4863 0.147 Uiso 0.54(2) 1 calc GR . P A 1
C48 C 0.3526(13) 0.701(3) 0.4241(13) 0.096(8) Uani 0.54(2) 1 d D U P A 1
H48A H 0.3235 0.7171 0.3870 0.144 Uiso 0.54(2) 1 calc GR . P A 1
H48B H 0.3673 0.6358 0.4209 0.144 Uiso 0.54(2) 1 calc GR . P A 1
H48C H 0.3785 0.7537 0.4345 0.144 Uiso 0.54(2) 1 calc GR . P A 1
C3AA C 0.2260(9) 0.981(3) 0.7389(17) 0.089(10) Uani 0.49(2) 1 d D . P A 1
H3AA H 0.2185 0.9108 0.7257 0.134 Uiso 0.49(2) 1 calc GR . P A 1
H3AB H 0.2076 1.0267 0.7063 0.134 Uiso 0.49(2) 1 calc GR . P A 1
H3AC H 0.2149 0.9933 0.7687 0.134 Uiso 0.49(2) 1 calc GR . P A 1
C27 C 0.2946(17) 1.095(3) 0.7352(16) 0.103(11) Uani 0.49(2) 1 d D . P A 1
H27A H 0.2644 1.1389 0.7200 0.155 Uiso 0.49(2) 1 calc GR . P A 1
H27B H 0.3015 1.0732 0.7034 0.155 Uiso 0.49(2) 1 calc GR . P A 1
H27C H 0.3241 1.1325 0.7636 0.155 Uiso 0.49(2) 1 calc GR . P A 1
C4AA C 0.2992(11) 0.392(3) 0.5790(14) 0.073(6) Uani 0.32(2) 1 d D U P A 2
C19A C 0.272(2) 0.427(4) 0.5146(14) 0.089(9) Uani 0.32(2) 1 d D U P A 2
H19D H 0.2814 0.4964 0.5116 0.133 Uiso 0.32(2) 1 calc GR . P A 2
H19E H 0.2346 0.4228 0.5005 0.133 Uiso 0.32(2) 1 calc GR . P A 2
H19F H 0.2817 0.3823 0.4914 0.133 Uiso 0.32(2) 1 calc GR . P A 2
C14A C 0.2664(15) 0.316(4) 0.594(2) 0.079(7) Uani 0.32(2) 1 d D U P A 2
H14D H 0.2302 0.3274 0.5677 0.118 Uiso 0.32(2) 1 calc GR . P A 2
H14E H 0.2727 0.3268 0.6338 0.118 Uiso 0.32(2) 1 calc GR . P A 2
H14F H 0.2758 0.2470 0.5893 0.118 Uiso 0.32(2) 1 calc GR . P A 2
C13A C 0.3526(12) 0.345(4) 0.593(2) 0.079(7) Uani 0.32(2) 1 d D U P A 2
H13D H 0.3477 0.2793 0.5742 0.119 Uiso 0.32(2) 1 calc GR . P A 2
H13E H 0.3725 0.3368 0.6350 0.119 Uiso 0.32(2) 1 calc GR . P A 2
H13F H 0.3709 0.3903 0.5791 0.119 Uiso 0.32(2) 1 calc GR . P A 2
C5AA C 0.5944(12) 1.021(3) 0.8699(13) 0.060(5) Uani 0.31(2) 1 d D U P B 2
C17A C 0.5492(14) 1.098(4) 0.845(2) 0.092(8) Uani 0.31(2) 1 d D U P B 2
H17D H 0.5317 1.0989 0.8691 0.137 Uiso 0.31(2) 1 calc GR . P B 2
H17E H 0.5251 1.0784 0.8055 0.137 Uiso 0.31(2) 1 calc GR . P B 2
H17F H 0.5625 1.1660 0.8443 0.137 Uiso 0.31(2) 1 calc GR . P B 2
C16A C 0.6216(19) 1.025(5) 0.9375(12) 0.073(6) Uani 0.31(2) 1 d D U P B 2
H16D H 0.6311 1.0946 0.9504 0.109 Uiso 0.31(2) 1 calc GR . P B 2
H16E H 0.6524 0.9826 0.9524 0.109 Uiso 0.31(2) 1 calc GR . P B 2
H16F H 0.5983 0.9992 0.9520 0.109 Uiso 0.31(2) 1 calc GR . P B 2
C6AA C 0.6330(14) 1.044(5) 0.8457(17) 0.072(6) Uani 0.31(2) 1 d D U P B 2
H6AA H 0.6219 1.0104 0.8084 0.107 Uiso 0.31(2) 1 calc GR . P B 2
H6AB H 0.6670 1.0196 0.8729 0.107 Uiso 0.31(2) 1 calc GR . P B 2
H6AC H 0.6345 1.1174 0.8406 0.107 Uiso 0.31(2) 1 calc GR . P B 2
C11 C 0.5780(11) 0.374(3) 0.6431(12) 0.082(7) Uani 0.61(2) 1 d D . P C 1
H11A H 0.5589 0.4217 0.6119 0.122 Uiso 0.61(2) 1 calc GR . P C 1
H11B H 0.5760 0.3063 0.6269 0.122 Uiso 0.61(2) 1 calc GR . P C 1
H11C H 0.6138 0.3951 0.6635 0.122 Uiso 0.61(2) 1 calc GR . P C 1
C7AA C 0.5026(9) 0.314(2) 0.6624(14) 0.080(7) Uani 0.61(2) 1 d D . P C 1
H7AA H 0.5037 0.2547 0.6406 0.121 Uiso 0.61(2) 1 calc GR . P C 1
H7AB H 0.4750 0.3591 0.6370 0.121 Uiso 0.61(2) 1 calc GR . P C 1
H7AC H 0.4965 0.2930 0.6948 0.121 Uiso 0.61(2) 1 calc GR . P C 1
C26 C 0.5925(13) 0.328(3) 0.7463(11) 0.093(9) Uani 0.61(2) 1 d D . P C 1
H26A H 0.5745 0.3189 0.7697 0.139 Uiso 0.61(2) 1 calc GR . P C 1
H26B H 0.6210 0.3750 0.7657 0.139 Uiso 0.61(2) 1 calc GR . P C 1
H26C H 0.6056 0.2627 0.7411 0.139 Uiso 0.61(2) 1 calc GR . P C 1
C15A C 0.3036(9) 1.010(3) 0.7718(11) 0.066(7) Uani 0.51(2) 1 d D . P A 2
C3AB C 0.2547(12) 1.052(3) 0.7202(13) 0.089(10) Uani 0.51(2) 1 d D . P A 2
H3AD H 0.2376 1.0995 0.7346 0.134 Uiso 0.51(2) 1 calc GR . P A 2
H3AE H 0.2316 0.9960 0.7002 0.134 Uiso 0.51(2) 1 calc GR . P A 2
H3AF H 0.2642 1.0870 0.6933 0.134 Uiso 0.51(2) 1 calc GR . P A 2
C27A C 0.3498(12) 1.084(3) 0.791(2) 0.103(11) Uani 0.51(2) 1 d D . P A 2
H27D H 0.3411 1.1485 0.8022 0.155 Uiso 0.51(2) 1 calc GR . P A 2
H27E H 0.3578 1.0942 0.7586 0.155 Uiso 0.51(2) 1 calc GR . P A 2
H27F H 0.3795 1.0545 0.8235 0.155 Uiso 0.51(2) 1 calc GR . P A 2
C20A C 0.2939(14) 0.982(3) 0.8245(11) 0.078(10) Uani 0.51(2) 1 d D . P A 2
H20D H 0.2571 0.9834 0.8126 0.117 Uiso 0.51(2) 1 calc GR . P A 2
H20E H 0.3113 1.0306 0.8557 0.117 Uiso 0.51(2) 1 calc GR . P A 2
H20F H 0.3071 0.9138 0.8381 0.117 Uiso 0.51(2) 1 calc GR . P A 2
C8AA C 0.3433(11) 0.701(2) 0.4741(13) 0.081(5) Uani 0.46(2) 1 d D . P A 2
C2AB C 0.3016(12) 0.746(4) 0.4893(16) 0.093(9) Uani 0.46(2) 1 d D . P A 2
H2AD H 0.2841 0.8017 0.4632 0.140 Uiso 0.46(2) 1 calc GR . P A 2
H2AE H 0.3178 0.7701 0.5292 0.140 Uiso 0.46(2) 1 calc GR . P A 2
H2AF H 0.2768 0.6927 0.4851 0.140 Uiso 0.46(2) 1 calc GR . P A 2
C48A C 0.3714(14) 0.788(3) 0.4587(19) 0.096(8) Uani 0.46(2) 1 d D . P A 2
H48D H 0.3794 0.8431 0.4866 0.144 Uiso 0.46(2) 1 calc GR . P A 2
H48E H 0.3493 0.8130 0.4198 0.144 Uiso 0.46(2) 1 calc GR . P A 2
H48F H 0.4031 0.7614 0.4601 0.144 Uiso 0.46(2) 1 calc GR . P A 2
C24A C 0.3204(16) 0.623(3) 0.4239(15) 0.098(9) Uani 0.46(2) 1 d D . P A 2
H24D H 0.3234 0.5547 0.4400 0.147 Uiso 0.46(2) 1 calc GR . P A 2
H24E H 0.3392 0.6257 0.4010 0.147 Uiso 0.46(2) 1 calc GR . P A 2
H24F H 0.2844 0.6383 0.3992 0.147 Uiso 0.46(2) 1 calc GR . P A 2
C00P C 0.5730(11) 0.386(3) 0.6929(11) 0.069(5) Uani 0.39(2) 1 d D U P C 2
C11A C 0.6326(10) 0.391(4) 0.719(2) 0.082(7) Uani 0.39(2) 1 d D U P C 2
H11D H 0.6446 0.3383 0.7018 0.122 Uiso 0.39(2) 1 calc GR . P C 2
H11E H 0.6480 0.3819 0.7608 0.122 Uiso 0.39(2) 1 calc GR . P C 2
H11F H 0.6425 0.4576 0.7104 0.122 Uiso 0.39(2) 1 calc GR . P C 2
C7AB C 0.5489(18) 0.364(4) 0.6271(11) 0.080(7) Uani 0.39(2) 1 d D U P C 2
H7AD H 0.5588 0.2965 0.6208 0.121 Uiso 0.39(2) 1 calc GR . P C 2
H7AE H 0.5610 0.4144 0.6085 0.121 Uiso 0.39(2) 1 calc GR . P C 2
H7AF H 0.5116 0.3681 0.6106 0.121 Uiso 0.39(2) 1 calc GR . P C 2
C26A C 0.5587(17) 0.307(3) 0.7278(16) 0.093(9) Uani 0.39(2) 1 d D U P C 2
H26D H 0.5216 0.3064 0.7134 0.139 Uiso 0.39(2) 1 calc GR . P C 2
H26E H 0.5752 0.3256 0.7687 0.139 Uiso 0.39(2) 1 calc GR . P C 2
H26F H 0.5703 0.2399 0.7231 0.139 Uiso 0.39(2) 1 calc GR . P C 2

loop_
_atom_site_aniso_label
_atom_site_aniso_U_11
_atom_site_aniso_U_22
_atom_site_aniso_U_33
_atom_site_aniso_U_23
_atom_site_aniso_U_13
_atom_site_aniso_U_12
Au01 0.0246(3) 0.0450(3) 0.0484(3) -0.0065(2) 0.0146(2) -0.00276(19)
Au02 0.0218(3) 0.0484(4) 0.0477(3) -0.0058(2) 0.0107(2) -0.00070(18)
Au03 0.0295(3) 0.0508(4) 0.0520(3) -0.0076(2) 0.0175(2) -0.0056(2)
Au04 0.0272(3) 0.0602(4) 0.0501(3) -0.0038(3) 0.0151(2) 0.0011(2)
Au05 0.0354(4) 0.0582(5) 0.0596(5) -0.0144(4) 0.0227(3) -0.0052(4)
Ag06 0.0314(7) 0.0704(9) 0.0509(8) -0.0124(6) 0.0110(5) 0.0059(6)
C007 0.051(8) 0.059(9) 0.050(8) -0.008(7) 0.017(6) 0.007(7)
C008 0.044(7) 0.049(8) 0.072(9) -0.018(7) 0.033(6) -0.021(6)
C009 0.020(6) 0.080(11) 0.042(7) -0.009(7) 0.001(5) 0.004(6)
C00A 0.027(6) 0.051(8) 0.057(7) -0.002(6) 0.023(5) 0.001(5)
C00B 0.037(6) 0.047(6) 0.055(6) -0.002(5) 0.016(5) 0.002(5)
C00C 0.046(8) 0.062(10) 0.062(9) -0.001(7) 0.026(7) -0.006(7)
C00D 0.026(6) 0.090(12) 0.058(8) -0.013(7) 0.026(6) -0.014(6)
C00E 0.033(6) 0.043(7) 0.051(7) 0.000(6) 0.018(5) 0.006(5)
C00F 0.072(11) 0.058(10) 0.080(11) -0.014(9) 0.031(9) 0.018(8)
C00G 0.018(5) 0.059(9) 0.058(8) -0.005(7) 0.008(5) 0.000(5)
C00H 0.069(10) 0.098(11) 0.076(9) 0.001(8) 0.033(8) 0.047(8)
C00I 0.048(8) 0.089(13) 0.064(9) -0.025(9) 0.028(7) 0.000(8)
C00J 0.064(9) 0.049(8) 0.071(9) -0.012(7) 0.035(7) -0.011(7)
C00K 0.052(9) 0.078(12) 0.048(8) -0.002(7) 0.026(7) -0.013(7)
C00L 0.031(6) 0.054(9) 0.061(8) -0.008(7) 0.010(6) 0.003(6)
C00M 0.076(13) 0.059(12) 0.081(13) -0.003(10) 0.037(10) -0.014(10)
C00N 0.056(10) 0.065(9) 0.080(10) -0.031(8) 0.016(8) 0.000(8)
C00O 0.076(12) 0.054(9) 0.078(9) -0.015(8) 0.036(9) 0.006(9)
C13 0.075(15) 0.070(11) 0.075(14) -0.033(11) 0.018(11) 0.007(12)
C14 0.050(12) 0.065(12) 0.101(16) -0.028(13) 0.017(12) -0.014(9)
C15 0.06(2) 0.074(14) 0.093(13) -0.001(12) 0.058(12) -0.004(15)
C16 0.068(13) 0.064(11) 0.091(13) -0.027(10) 0.040(10) -0.001(12)
C19 0.075(14) 0.062(12) 0.082(13) -0.037(10) -0.006(12) 0.004(11)
C20 0.051(19) 0.09(3) 0.077(14) -0.061(15) 0.012(12) -0.015(16)
Au 0.0314(7) 0.0704(9) 0.0509(8) -0.0124(6) 0.0110(5) 0.0059(6)
Ag1 0.0354(4) 0.0582(5) 0.0596(5) -0.0144(4) 0.0227(3) -0.0052(4)
C12 0.120(18) 0.15(2) 0.083(14) -0.004(14) 0.043(13) -0.081(16)
C1AA 0.30(2) 0.13(2) 0.183(15) -0.046(18) 0.217(14) -0.05(2)
C2AA 0.072(14) 0.103(18) 0.087(13) -0.007(14) 0.020(12) 0.050(12)
C0AA 0.11(2) 0.19(3) 0.104(18) 0.02(2) 0.061(15) 0.02(2)
C17 0.090(15) 0.071(13) 0.091(15) -0.011(12) 0.022(12) -0.012(12)
C24 0.074(14) 0.107(17) 0.080(14) 0.011(14) 0.006(12) 0.029(14)
C48 0.092(15) 0.107(17) 0.083(14) 0.016(13) 0.034(13) 0.025(14)
C3AA 0.071(18) 0.08(2) 0.092(19) -0.038(16) 0.019(14) 0.027(13)
C27 0.12(2) 0.060(17) 0.16(3) -0.042(18) 0.09(2) -0.034(17)
C4AA 0.056(10) 0.065(9) 0.080(10) -0.031(8) 0.016(8) 0.000(8)
C19A 0.075(14) 0.062(12) 0.082(13) -0.037(10) -0.006(12) 0.004(11)
C14A 0.050(12) 0.065(12) 0.101(16) -0.028(13) 0.017(12) -0.014(9)
C13A 0.075(15) 0.070(11) 0.075(14) -0.033(11) 0.018(11) 0.007(12)
C5AA 0.064(9) 0.049(8) 0.071(9) -0.012(7) 0.035(7) -0.011(7)
C17A 0.090(15) 0.071(13) 0.091(15) -0.011(12) 0.022(12) -0.012(12)
C16A 0.068(13) 0.064(11) 0.091(13) -0.027(10) 0.040(10) -0.001(12)
C6AA 0.076(13) 0.059(12) 0.081(13) -0.003(10) 0.037(10) -0.014(10)
C11 0.077(14) 0.067(13) 0.099(15) -0.006(12) 0.039(12) -0.007(12)
C7AA 0.081(14) 0.068(13) 0.085(14) -0.026(11) 0.030(12) -0.004(12)
C26 0.102(18) 0.056(13) 0.091(15) -0.013(12) 0.019(14) 0.013(13)
C15A 0.06(2) 0.074(14) 0.093(13) -0.001(12) 0.058(12) -0.004(15)
C3AB 0.071(18) 0.08(2) 0.092(19) -0.038(16) 0.019(14) 0.027(13)
C27A 0.12(2) 0.060(17) 0.16(3) -0.042(18) 0.09(2) -0.034(17)
C20A 0.051(19) 0.09(3) 0.077(14) -0.061(15) 0.012(12) -0.015(16)
C8AA 0.069(10) 0.098(11) 0.076(9) 0.001(8) 0.033(8) 0.047(8)
C2AB 0.072(14) 0.103(18) 0.087(13) -0.007(14) 0.020(12) 0.050(12)
C48A 0.092(15) 0.107(17) 0.083(14) 0.016(13) 0.034(13) 0.025(14)
C24A 0.074(14) 0.107(17) 0.080(14) 0.011(14) 0.006(12) 0.029(14)
C00P 0.076(12) 0.054(9) 0.078(9) -0.015(8) 0.036(9) 0.006(9)
C11A 0.077(14) 0.067(13) 0.099(15) -0.006(12) 0.039(12) -0.007(12)
C7AB 0.081(14) 0.068(13) 0.085(14) -0.026(11) 0.030(12) -0.004(12)
C26A 0.102(18) 0.056(13) 0.091(15) -0.013(12) 0.019(14) 0.013(13)

loop_
_atom_type_symbol
_atom_type_description
_atom_type_scat_dispersion_real
_atom_type_scat_dispersion_imag
_atom_type_scat_source
C C 0.0181 0.0091 'International Tables Vol C Tables 4.2.6.8 and 6.1.1.4'
H H 0.0000 0.0000 'International Tables Vol C Tables 4.2.6.8 and 6.1.1.4'
Ag Ag 0.1306 4.2820 'International Tables Vol C Tables 4.2.6.8 and 6.1.1.4'
Au Au -4.4197 7.2980 'International Tables Vol C Tables 4.2.6.8 and 6.1.1.4'

loop_
_geom_angle_atom_site_label_1
_geom_angle_atom_site_label_2
_geom_angle_atom_site_label_3
_geom_angle
_geom_angle_site_symmetry_1
_geom_angle_site_symmetry_3
Au02 Au01 Au05 64.59(2) 2_656 .
Au02 Au01 Au 64.50(3) 2_656 .
Ag06 Au01 Au02 52.42(4) . 2_656
Ag06 Au01 Au05 116.75(4) . .
C00E Au01 Au02 93.8(4) . 2_656
C00E Au01 Au05 38.8(4) . .
C00E Au01 Ag06 135.1(4) . .
C00E Au01 C00G 175.9(5) . .
C00E Au01 Au 144.0(4) . .
C00E Au01 Ag1 47.5(4) . .
C00G Au01 Au02 90.2(3) . 2_656
C00G Au01 Au05 143.9(4) . .
C00G Au01 Ag06 48.5(4) . .
C00G Au01 Au 39.0(4) . .
C00G Au01 Ag1 135.8(4) . .
Ag1 Au01 Au02 52.21(9) . 2_656
Ag1 Au01 Au 116.53(10) . .
Au01 Au02 Au03 120.04(2) 2_656 2_656
Au02 Au02 Au01 175.76(3) 2_656 2_656
Au02 Au02 Au03 63.491(18) 2_656 2_656
Ag06 Au02 Au01 60.30(4) 2_656 2_656
Ag06 Au02 Au02 115.82(5) 2_656 2_656
Ag06 Au02 Au03 171.40(5) 2_656 2_656
C00A Au02 Au01 87.5(4) . 2_656
C00A Au02 Au02 90.4(4) . 2_656
C00A Au02 Au03 88.0(4) . 2_656
C00A Au02 Ag06 83.4(4) . 2_656
C00A Au02 C00B 178.2(6) . .
C00A Au02 Ag1 87.5(4) . 2_656
C00B Au02 Au01 91.3(4) . 2_656
C00B Au02 Au02 90.8(4) . 2_656
C00B Au02 Au03 93.8(4) . 2_656
C00B Au02 Ag06 94.8(4) . 2_656
C00B Au02 Ag1 93.1(5) . 2_656
Ag1 Au02 Au01 59.67(8) 2_656 2_656
Ag1 Au02 Au02 123.90(8) 2_656 2_656
Ag1 Au02 Au03 60.41(8) 2_656 2_656
Au04 Au03 Au02 62.635(18) 2_656 2_656
C008 Au03 Au02 110.7(4) . 2_656
C008 Au03 Au04 117.8(4) . 2_656
C008 Au03 Ag1 142.9(5) . .
C00A Au03 Au02 84.7(4) . 2_656
C00A Au03 Au04 91.2(4) . 2_656
C00A Au03 C008 31.1(6) . .
C00A Au03 Ag1 132.1(4) . .
C00D Au03 Au02 86.2(4) . 2_656
C00D Au03 Au04 75.0(5) . 2_656
C00D Au03 C008 162.0(6) . .
C00D Au03 C00A 165.9(6) . .
C00D Au03 Ag1 44.9(5) . .
Ag1 Au03 Au02 51.36(9) . 2_656
Ag1 Au03 Au04 84.74(8) . 2_656
Au03 Au04 Au 89.20(4) 2_656 .
Ag06 Au04 Au03 80.79(5) . 2_656
C007 Au04 Au03 119.5(4) . 2_656
C007 Au04 Ag06 136.9(5) . .
C007 Au04 Au 138.5(5) . .
C009 Au04 Au03 77.8(5) . 2_656
C009 Au04 Ag06 47.7(5) . .
C009 Au04 C007 161.3(6) . .
C009 Au04 C00B 168.6(6) . .
C009 Au04 Au 40.7(5) . .
C00B Au04 Au03 91.3(4) . 2_656
C00B Au04 Ag06 127.9(4) . .
C00B Au04 C007 30.2(6) . .
C00B Au04 Au 137.4(4) . .
C00C Au05 Au01 66.3(5) . .
C00C Au05 C00D 161.6(6) . .
C00C Au05 C00I 153.6(6) . .
C00D Au05 Au01 128.2(4) . .
C00D Au05 C00I 30.9(6) . .
C00E Au05 Au01 34.7(4) . .
C00E Au05 C00C 31.7(6) . .
C00E Au05 C00D 160.0(6) . .
C00E Au05 C00I 155.9(7) . .
C00I Au05 Au01 127.6(5) . .
Au02 Ag06 Au01 67.28(5) 2_656 .
Au02 Ag06 Au04 74.59(5) 2_656 .
Au04 Ag06 Au01 141.68(7) . .
C009 Ag06 Au01 158.6(5) . .
C009 Ag06 Au02 107.4(4) . 2_656
C009 Ag06 Au04 41.6(3) . .
C009 Ag06 C00F 28.7(6) . .
C009 Ag06 C00G 154.5(6) . .
C009 Ag06 C00L 128.4(6) . .
C00F Ag06 Au01 138.1(4) . .
C00F Ag06 Au02 126.8(5) . 2_656
C00F Ag06 Au04 70.3(4) . .
C00F Ag06 C00L 116.0(6) . .
C00G Ag06 Au01 41.1(4) . .
C00G Ag06 Au02 97.2(4) . 2_656
C00G Ag06 Au04 147.0(4) . .
C00G Ag06 C00F 133.0(6) . .
C00G Ag06 C00L 27.7(5) . .
C00L Ag06 Au01 68.8(4) . .
C00L Ag06 Au02 117.1(4) . 2_656
C00L Ag06 Au04 129.6(3) . .
C00B C007 Au04 73.2(11) . .
C00B C007 C00O 167.2(18) . .
C00B C007 C00P 154.2(18) . .
C00O C007 Au04 118.1(11) . .
C00P C007 Au04 130.9(13) . .
C00A C008 Au03 73.4(9) . .
C00A C008 C00J 158.3(16) . .
C00A C008 C5AA 171.1(19) . .
C00J C008 Au03 127.8(12) . .
C5AA C008 Au03 115.5(15) . .
Au04 C009 Ag06 90.6(6) . .
Au04 C009 Au 103.7(7) . .
C00F C009 Au04 176.8(17) . .
C00F C009 Ag06 90.2(13) . .
C00F C009 Au 77.9(13) . .
Au02 C00A Au03 109.2(6) . .
C008 C00A Au02 175.2(13) . .
C008 C00A Au03 75.6(10) . .
Au02 C00B Au04 107.0(6) . .
C007 C00B Au02 176.1(15) . .
C007 C00B Au04 76.6(11) . .
C00E C00C Au05 73.9(10) . .
C00E C00C C15 155.8(17) . .
C00E C00C Ag1 61.2(9) . .
C00E C00C C15A 170.9(19) . .
C15 C00C Au05 127.3(13) . .
C15A C00C Ag1 126.4(12) . .
Au03 C00D Au05 110.8(8) . .
Au03 C00D Ag1 94.9(7) . .
C00I C00D Au03 169.6(17) . .
C00I C00D Au05 75.5(11) . .
C00I C00D Ag1 89.2(11) . .
Au01 C00E Au05 106.6(6) . .
Au01 C00E Ag1 91.1(5) . .
C00C C00E Au01 176.7(13) . .
C00C C00E Au05 74.4(10) . .
C00C C00E Ag1 90.5(11) . .
C009 C00F Ag06 61.1(12) . .
C009 C00F C00H 174(2) . .
C009 C00F Au 71.0(13) . .
C009 C00F C8AA 165(2) . .
C00H C00F Ag06 123.1(15) . .
C8AA C00F Au 122.5(16) . .
Au01 C00G Ag06 90.4(6) . .
Au01 C00G Au 105.9(7) . .
C00L C00G Au01 179.1(12) . .
C00L C00G Ag06 90.3(11) . .
C00L C00G Au 74.7(11) . .
C00F C00H C2AA 110(2) . .
C00F C00H C24 109(2) . .
C00F C00H C48 107(2) . .
C24 C00H C2AA 109(2) . .
C48 C00H C2AA 110(2) . .
C48 C00H C24 111(2) . .
C00D C00I Au05 73.6(13) . .
C00D C00I C00K 166.4(19) . .
C00D C00I Ag1 62.1(11) . .
C00K C00I Au05 119.7(11) . .
C00K C00I Ag1 129.7(11) . .
C008 C00J C00M 107.0(18) . .
C008 C00J C16 106.2(18) . .
C008 C00J C17 114.5(18) . .
C00M C00J C17 110.5(19) . .
C16 C00J C00M 107.5(17) . .
C16 C00J C17 110.9(19) . .
C00I C00K C12 110.1(15) . .
C00I C00K C1AA 108.3(17) . .
C12 C00K C1AA 104(2) . .
C0AA C00K C00I 105.4(19) . .
C0AA C00K C12 114(3) . .
C0AA C00K C1AA 115(2) . .
C00G C00L Ag06 62.1(10) . .
C00G C00L C00N 166.7(18) . .
C00G C00L Au 73.7(11) . .
C00G C00L C4AA 175(2) . .
C00N C00L Ag06 131.2(13) . .
C4AA C00L Au 101.9(17) . .
C00J C00M H00A 109.5 . .
C00J C00M H00B 109.4 . .
C00J C00M H00C 109.5 . .
H00A C00M H00B 109.5 . .
H00A C00M H00C 109.5 . .
H00B C00M H00C 109.5 . .
C00L C00N C13 107.2(18) . .
C00L C00N C14 110.0(18) . .
C13 C00N C14 110.8(19) . .
C19 C00N C00L 105.7(17) . .
C19 C00N C13 112.3(19) . .
C19 C00N C14 110.7(19) . .
C11 C00O C007 106(2) . .
C11 C00O C7AA 114(2) . .
C11 C00O C26 113(2) . .
C7AA C00O C007 113(2) . .
C26 C00O C007 101.4(19) . .
C26 C00O C7AA 110(2) . .
C00N C13 H13A 109.5 . .
C00N C13 H13B 109.5 . .
C00N C13 H13C 109.5 . .
H13A C13 H13B 109.5 . .
H13A C13 H13C 109.5 . .
H13B C13 H13C 109.5 . .
C00N C14 H14A 109.5 . .
C00N C14 H14B 109.5 . .
C00N C14 H14C 109.5 . .
H14A C14 H14B 109.5 . .
H14A C14 H14C 109.5 . .
H14B C14 H14C 109.5 . .
C20 C15 C00C 108(2) . .
C3AA C15 C00C 110(2) . .
C3AA C15 C20 110(2) . .
C3AA C15 C27 110(2) . .
C27 C15 C00C 106(2) . .
C27 C15 C20 112(2) . .
C00J C16 H16A 109.5 . .
C00J C16 H16B 109.5 . .
C00J C16 H16C 109.5 . .
H16A C16 H16B 109.5 . .
H16A C16 H16C 109.5 . .
H16B C16 H16C 109.5 . .
C00N C19 H19A 109.5 . .
C00N C19 H19B 109.5 . .
C00N C19 H19C 109.5 . .
H19A C19 H19B 109.5 . .
H19A C19 H19C 109.5 . .
H19B C19 H19C 109.5 . .
C15 C20 H20A 109.5 . .
C15 C20 H20B 109.5 . .
C15 C20 H20C 109.5 . .
H20A C20 H20B 109.5 . .
H20A C20 H20C 109.5 . .
H20B C20 H20C 109.5 . .
Au04 Au Au01 117.66(5) . .
C009 Au Au01 135.1(4) . .
C009 Au Au04 35.6(4) . .
C009 Au C00F 31.1(6) . .
C009 Au C00L 155.0(6) . .
C00F Au Au01 133.5(4) . .
C00F Au Au04 66.7(5) . .
C00G Au Au01 35.1(4) . .
C00G Au Au04 132.5(4) . .
C00G Au C009 166.2(5) . .
C00G Au C00F 158.3(6) . .
C00G Au C00L 31.6(6) . .
C00L Au Au01 66.7(4) . .
C00L Au Au04 131.3(4) . .
C00L Au C00F 148.7(6) . .
Au01 Ag1 Au03 136.30(18) . .
Au02 Ag1 Au01 68.12(10) 2_656 .
Au02 Ag1 Au03 68.23(10) 2_656 .
C00C Ag1 Au01 69.6(4) . .
C00C Ag1 Au02 126.8(4) . 2_656
C00C Ag1 Au03 140.8(4) . .
C00D Ag1 Au01 150.8(5) . .
C00D Ag1 Au02 97.1(4) . 2_656
C00D Ag1 Au03 40.2(4) . .
C00D Ag1 C00C 134.2(6) . .
C00D Ag1 C00E 159.5(6) . .
C00D Ag1 C00I 28.6(6) . .
C00E Ag1 Au01 41.4(4) . .
C00E Ag1 Au02 103.1(4) . 2_656
C00E Ag1 Au03 154.7(4) . .
C00E Ag1 C00C 28.3(5) . .
C00E Ag1 C00I 134.4(6) . .
C00I Ag1 Au01 133.4(5) . .
C00I Ag1 Au02 113.3(4) . 2_656
C00I Ag1 Au03 68.5(4) . .
C00I Ag1 C00C 119.0(6) . .
C00K C12 H12A 109.5 . .
C00K C12 H12B 109.5 . .
C00K C12 H12C 109.5 . .
H12A C12 H12B 109.5 . .
H12A C12 H12C 109.5 . .
H12B C12 H12C 109.5 . .
C00K C1AA H1AA 109.5 . .
C00K C1AA H1AB 109.5 . .
C00K C1AA H1AC 109.5 . .
H1AA C1AA H1AB 109.5 . .
H1AA C1AA H1AC 109.5 . .
H1AB C1AA H1AC 109.5 . .
C00H C2AA H2AA 109.4 . .
C00H C2AA H2AB 109.5 . .
C00H C2AA H2AC 109.5 . .
H2AA C2AA H2AB 109.5 . .
H2AA C2AA H2AC 109.5 . .
H2AB C2AA H2AC 109.5 . .
C00K C0AA H0AA 109.5 . .
C00K C0AA H0AB 109.4 . .
C00K C0AA H0AC 109.5 . .
H0AA C0AA H0AB 109.5 . .
H0AA C0AA H0AC 109.5 . .
H0AB C0AA H0AC 109.5 . .
C00J C17 H17A 109.5 . .
C00J C17 H17B 109.5 . .
C00J C17 H17C 109.4 . .
H17A C17 H17B 109.5 . .
H17A C17 H17C 109.5 . .
H17B C17 H17C 109.5 . .
C00H C24 H24A 109.5 . .
C00H C24 H24B 109.4 . .
C00H C24 H24C 109.5 . .
H24A C24 H24B 109.5 . .
H24A C24 H24C 109.5 . .
H24B C24 H24C 109.5 . .
C00H C48 H48A 111.4 . .
C00H C48 H48B 111.3 . .
C00H C48 H48C 111.4 . .
H48A C48 H48B 107.6 . .
H48A C48 H48C 107.5 . .
H48B C48 H48C 107.5 . .
C15 C3AA H3AA 109.5 . .
C15 C3AA H3AB 109.5 . .
C15 C3AA H3AC 109.5 . .
H3AA C3AA H3AB 109.5 . .
H3AA C3AA H3AC 109.5 . .
H3AB C3AA H3AC 109.5 . .
C15 C27 H27A 109.5 . .
C15 C27 H27B 109.5 . .
C15 C27 H27C 109.5 . .
H27A C27 H27B 109.5 . .
H27A C27 H27C 109.5 . .
H27B C27 H27C 109.5 . .
C00L C4AA C19A 107(3) . .
C00L C4AA C14A 105(3) . .
C00L C4AA C13A 112(3) . .
C19A C4AA C13A 110(3) . .
C14A C4AA C19A 112(2) . .
C14A C4AA C13A 111(3) . .
C4AA C19A H19D 109.5 . .
C4AA C19A H19E 109.5 . .
C4AA C19A H19F 109.5 . .
H19D C19A H19E 109.5 . .
H19D C19A H19F 109.5 . .
H19E C19A H19F 109.5 . .
C4AA C14A H14D 109.5 . .
C4AA C14A H14E 109.5 . .
C4AA C14A H14F 109.5 . .
H14D C14A H14E 109.5 . .
H14D C14A H14F 109.5 . .
H14E C14A H14F 109.5 . .
C4AA C13A H13D 109.5 . .
C4AA C13A H13E 109.5 . .
C4AA C13A H13F 109.5 . .
H13D C13A H13E 109.5 . .
H13D C13A H13F 109.5 . .
H13E C13A H13F 109.5 . .
C17A C5AA C008 112(3) . .
C17A C5AA C16A 110(3) . .
C16A C5AA C008 117(3) . .
C6AA C5AA C008 95(3) . .
C6AA C5AA C17A 110(3) . .
C6AA C5AA C16A 111(2) . .
C5AA C17A H17D 113.3 . .
C5AA C17A H17E 113.2 . .
C5AA C17A H17F 113.4 . .
H17D C17A H17E 105.4 . .
H17D C17A H17F 105.4 . .
H17E C17A H17F 105.3 . .
C5AA C16A H16D 109.4 . .
C5AA C16A H16E 109.5 . .
C5AA C16A H16F 109.5 . .
H16D C16A H16E 109.5 . .
H16D C16A H16F 109.5 . .
H16E C16A H16F 109.5 . .
C5AA C6AA H6AA 109.6 . .
C5AA C6AA H6AB 109.5 . .
C5AA C6AA H6AC 109.6 . .
H6AA C6AA H6AB 109.4 . .
H6AA C6AA H6AC 109.4 . .
H6AB C6AA H6AC 109.4 . .
C00O C11 H11A 109.5 . .
C00O C11 H11B 109.5 . .
C00O C11 H11C 109.5 . .
H11A C11 H11B 109.5 . .
H11A C11 H11C 109.5 . .
H11B C11 H11C 109.5 . .
C00O C7AA H7AA 109.5 . .
C00O C7AA H7AB 109.5 . .
C00O C7AA H7AC 109.5 . .
H7AA C7AA H7AB 109.5 . .
H7AA C7AA H7AC 109.5 . .
H7AB C7AA H7AC 109.5 . .
C00O C26 H26A 109.5 . .
C00O C26 H26B 109.5 . .
C00O C26 H26C 109.5 . .
H26A C26 H26B 109.5 . .
H26A C26 H26C 109.5 . .
H26B C26 H26C 109.5 . .
C00C C15A C3AB 104(2) . .
C00C C15A C27A 114(2) . .
C00C C15A C20A 103(2) . .
C3AB C15A C27A 112(2) . .
C3AB C15A C20A 112(2) . .
C27A C15A C20A 111(2) . .
C15A C3AB H3AD 109.5 . .
C15A C3AB H3AE 109.5 . .
C15A C3AB H3AF 109.5 . .
H3AD C3AB H3AE 109.5 . .
H3AD C3AB H3AF 109.5 . .
H3AE C3AB H3AF 109.5 . .
C15A C27A H27D 109.5 . .
C15A C27A H27E 109.5 . .
C15A C27A H27F 109.5 . .
H27D C27A H27E 109.5 . .
H27D C27A H27F 109.5 . .
H27E C27A H27F 109.5 . .
C15A C20A H20D 109.5 . .
C15A C20A H20E 109.5 . .
C15A C20A H20F 109.5 . .
H20D C20A H20E 109.5 . .
H20D C20A H20F 109.5 . .
H20E C20A H20F 109.5 . .
C00F C8AA C2AB 105(2) . .
C00F C8AA C48A 110(2) . .
C00F C8AA C24A 108(2) . .
C2AB C8AA C48A 111(2) . .
C24A C8AA C2AB 112(2) . .
C24A C8AA C48A 110(2) . .
C8AA C2AB H2AD 109.4 . .
C8AA C2AB H2AE 109.5 . .
C8AA C2AB H2AF 109.5 . .
H2AD C2AB H2AE 109.5 . .
H2AD C2AB H2AF 109.5 . .
H2AE C2AB H2AF 109.5 . .
C8AA C48A H48D 109.5 . .
C8AA C48A H48E 109.5 . .
C8AA C48A H48F 109.4 . .
H48D C48A H48E 109.5 . .
H48D C48A H48F 109.5 . .
H48E C48A H48F 109.5 . .
C8AA C24A H24D 109.4 . .
C8AA C24A H24E 109.5 . .
C8AA C24A H24F 109.6 . .
H24D C24A H24E 109.4 . .
H24D C24A H24F 109.4 . .
H24E C24A H24F 109.4 . .
C007 C00P C11A 111(3) . .
C007 C00P C7AB 108(3) . .
C007 C00P C26A 105(3) . .
C7AB C00P C11A 110(2) . .
C7AB C00P C26A 114(3) . .
C26A C00P C11A 109(2) . .
C00P C11A H11D 109.5 . .
C00P C11A H11E 109.5 . .
C00P C11A H11F 109.5 . .
H11D C11A H11E 109.5 . .
H11D C11A H11F 109.5 . .
H11E C11A H11F 109.5 . .
C00P C7AB H7AD 109.4 . .
C00P C7AB H7AE 109.5 . .
C00P C7AB H7AF 109.5 . .
H7AD C7AB H7AE 109.5 . .
H7AD C7AB H7AF 109.5 . .
H7AE C7AB H7AF 109.5 . .
C00P C26A H26D 109.5 . .
C00P C26A H26E 109.5 . .
C00P C26A H26F 109.5 . .
H26D C26A H26E 109.5 . .
H26D C26A H26F 109.5 . .
H26E C26A H26F 109.5 . .

loop_
_geom_bond_atom_site_label_1
_geom_bond_atom_site_label_2
_geom_bond_distance
_geom_bond_site_symmetry_2
Au01 Au02 3.2461(7) 2_656
Au01 Au05 3.3659(11) .
Au01 Ag06 3.057(2) .
Au01 C00E 1.997(14) .
Au01 C00G 2.009(16) .
Au01 Au 3.3622(19) .
Au01 Ag1 3.019(4) .
Au02 Au01 3.2462(7) 2_656
Au02 Au02 3.2072(10) 2_656
Au02 Au03 3.2870(8) 2_656
Au02 Ag06 2.789(2) 2_656
Au02 C00A 1.987(15) .
Au02 C00B 2.041(15) .
Au02 Ag1 2.764(5) 2_656
Au03 Au02 3.2871(8) 2_656
Au03 Au04 3.2715(10) 2_656
Au03 C008 2.228(14) .
Au03 C00A 2.204(13) .
Au03 C00D 1.992(15) .
Au03 Ag1 3.078(4) .
Au04 Au03 3.2715(10) 2_656
Au04 Ag06 2.9729(19) .
Au04 C007 2.235(16) .
Au04 C009 1.975(13) .
Au04 C00B 2.199(14) .
Au04 Au 3.2947(17) .
Au05 C00C 2.205(17) .
Au05 C00D 2.206(15) .
Au05 C00E 2.199(13) .
Au05 C00I 2.23(2) .
Ag06 Au02 2.789(2) 2_656
Ag06 C009 2.201(16) .
Ag06 C00F 2.51(2) .
Ag06 C00G 2.289(15) .
Ag06 C00L 2.591(16) .
C007 C00B 1.15(2) .
C007 C00O 1.56(3) .
C007 C00P 1.51(4) .
C008 C00A 1.19(2) .
C008 C00J 1.51(3) .
C008 C5AA 1.61(4) .
C009 C00F 1.21(2) .
C009 Au 2.210(16) .
C00C C00E 1.20(2) .
C00C C15 1.56(4) .
C00C Ag1 2.541(17) .
C00C C15A 1.49(4) .
C00D C00I 1.18(2) .
C00D Ag1 2.182(16) .
C00E Ag1 2.227(13) .
C00F C00H 1.53(3) .
C00F Au 2.29(2) .
C00F C8AA 1.45(4) .
C00G C00L 1.20(2) .
C00G Au 2.201(16) .
C00H C2AA 1.539(18) .
C00H C24 1.532(18) .
C00H C48 1.532(19) .
C00I C00K 1.51(3) .
C00I Ag1 2.467(19) .
C00J C00M 1.532(17) .
C00J C16 1.531(17) .
C00J C17 1.536(18) .
C00K C12 1.51(3) .
C00K C1AA 1.56(3) .
C00K C0AA 1.41(4) .
C00L C00N 1.52(3) .
C00L Au 2.212(17) .
C00L C4AA 1.51(4) .
C00M H00A 0.9600 .
C00M H00B 0.9600 .
C00M H00C 0.9600 .
C00N C13 1.528(18) .
C00N C14 1.531(18) .
C00N C19 1.520(17) .
C00O C11 1.520(18) .
C00O C7AA 1.533(18) .
C00O C26 1.531(18) .
C13 H13A 0.9600 .
C13 H13B 0.9600 .
C13 H13C 0.9600 .
C14 H14A 0.9600 .
C14 H14B 0.9600 .
C14 H14C 0.9600 .
C15 C20 1.536(18) .
C15 C3AA 1.530(18) .
C15 C27 1.531(19) .
C16 H16A 0.9600 .
C16 H16B 0.9600 .
C16 H16C 0.9600 .
C19 H19A 0.9600 .
C19 H19B 0.9600 .
C19 H19C 0.9600 .
C20 H20A 0.9600 .
C20 H20B 0.9600 .
C20 H20C 0.9600 .
Ag1 Au02 2.764(5) 2_656
C12 H12A 0.9600 .
C12 H12B 0.9600 .
C12 H12C 0.9600 .
C1AA H1AA 0.9600 .
C1AA H1AB 0.9600 .
C1AA H1AC 0.9600 .
C2AA H2AA 0.9600 .
C2AA H2AB 0.9600 .
C2AA H2AC 0.9600 .
C0AA H0AA 0.9600 .
C0AA H0AB 0.9600 .
C0AA H0AC 0.9600 .
C17 H17A 0.9600 .
C17 H17B 0.9600 .
C17 H17C 0.9600 .
C24 H24A 0.9600 .
C24 H24B 0.9600 .
C24 H24C 0.9600 .
C48 H48A 0.9792 .
C48 H48B 0.9790 .
C48 H48C 0.9794 .
C3AA H3AA 0.9600 .
C3AA H3AB 0.9600 .
C3AA H3AC 0.9600 .
C27 H27A 0.9600 .
C27 H27B 0.9600 .
C27 H27C 0.9600 .
C4AA C19A 1.528(19) .
C4AA C14A 1.527(19) .
C4AA C13A 1.536(19) .
C19A H19D 0.9600 .
C19A H19E 0.9600 .
C19A H19F 0.9600 .
C14A H14D 0.9600 .
C14A H14E 0.9600 .
C14A H14F 0.9600 .
C13A H13D 0.9600 .
C13A H13E 0.9600 .
C13A H13F 0.9600 .
C5AA C17A 1.53(2) .
C5AA C16A 1.536(19) .
C5AA C6AA 1.53(2) .
C17A H17D 0.9994 .
C17A H17E 0.9990 .
C17A H17F 0.9999 .
C16A H16D 0.9600 .
C16A H16E 0.9600 .
C16A H16F 0.9600 .
C6AA H6AA 0.9610 .
C6AA H6AB 0.9610 .
C6AA H6AC 0.9610 .
C11 H11A 0.9600 .
C11 H11B 0.9600 .
C11 H11C 0.9600 .
C7AA H7AA 0.9600 .
C7AA H7AB 0.9600 .
C7AA H7AC 0.9600 .
C26 H26A 0.9600 .
C26 H26B 0.9600 .
C26 H26C 0.9600 .
C15A C3AB 1.525(18) .
C15A C27A 1.526(19) .
C15A C20A 1.536(19) .
C3AB H3AD 0.9600 .
C3AB H3AE 0.9600 .
C3AB H3AF 0.9600 .
C27A H27D 0.9600 .
C27A H27E 0.9600 .
C27A H27F 0.9600 .
C20A H20D 0.9600 .
C20A H20E 0.9600 .
C20A H20F 0.9600 .
C8AA C2AB 1.533(18) .
C8AA C48A 1.534(19) .
C8AA C24A 1.531(19) .
C2AB H2AD 0.9600 .
C2AB H2AE 0.9600 .
C2AB H2AF 0.9600 .
C48A H48D 0.9602 .
C48A H48E 0.9602 .
C48A H48F 0.9602 .
C24A H24D 0.9603 .
C24A H24E 0.9603 .
C24A H24F 0.9603 .
C00P C11A 1.536(19) .
C00P C7AB 1.521(19) .
C00P C26A 1.529(19) .
C11A H11D 0.9600 .
C11A H11E 0.9600 .
C11A H11F 0.9600 .
C7AB H7AD 0.9600 .
C7AB H7AE 0.9600 .
C7AB H7AF 0.9600 .
C26A H26D 0.9600 .
C26A H26E 0.9600 .
C26A H26F 0.9600 .
